data_4347556
loop_
_publ_author_name
'Silver, Mark A.'
'Cary, Samantha K.'
'Stritzinger, Jared T.'
'Parker, T. Gannon'
'Maron, Laurent'
'Albrecht-Schmitt, Thomas E'

_publ_section_title
;
 Covalency-Driven Dimerization of Plutonium(IV) in a Hydroxamate Complex.
;
_journal_issue 11
_journal_name_full 'Inorganic chemistry'
_journal_page_first 5092
_journal_page_last 5094
_journal_paper_doi 10.1021/acs.inorgchem.6b00340
_journal_volume 55
_journal_year 2016
_chemical_formula_moiety 'C8 H16 N8 O16 Pu2'
_chemical_formula_sum 'C8 H16 N8 O16 Pu2'
_chemical_formula_weight 964.29
_chemical_melting_point ?
_chemical_name_common 'Plutonium(IV) Formohydroxamate'
_space_group_crystal_system monoclinic
_space_group_IT_number 15
_space_group_name_Hall '-C 2yc'
_space_group_name_H-M_alt 'C 1 2/c 1'
_atom_sites_solution_hydrogens difmap
_audit_creation_method SHELXL-2014
_cell_angle_alpha 90
_cell_angle_beta 94.6924(10)
_cell_angle_gamma 90
_cell_formula_units_Z 4
_cell_length_a 12.7319(6)
_cell_length_b 9.7137(5)
_cell_length_c 16.9532(8)
_cell_measurement_reflns_used 15716
_cell_measurement_temperature 100(2)
_cell_measurement_theta_max 27.520
_cell_measurement_theta_min 2.411
_cell_volume 2089.64(18)
_computing_cell_refinement 'smart saint'
_computing_data_collection smart
_computing_data_reduction SAINT
_computing_molecular_graphics 'SHELXL-2014 (Sheldrick, 2014)'
_computing_publication_material 'SHELXCIF-97 (Sheldrick, 1997)'
_computing_structure_refinement 'SHELXL-2014 (Sheldrick, 2014)'
_computing_structure_solution 'SHELXL-2014 (Sheldrick, 2014)'
_diffrn_ambient_temperature 100(2)
_diffrn_detector_area_resol_mean 0
_diffrn_measured_fraction_theta_full 1.000
_diffrn_measured_fraction_theta_max 1.000
_diffrn_measurement_device_type 'BRUKER apex II'
_diffrn_measurement_method '0.5 wide w/ exposures'
_diffrn_radiation_type MoK\a
_diffrn_radiation_wavelength 0.71073
_diffrn_reflns_av_R_equivalents 0.0458
_diffrn_reflns_av_unetI/netI 0.0220
_diffrn_reflns_Laue_measured_fraction_full 1.000
_diffrn_reflns_Laue_measured_fraction_max 1.000
_diffrn_reflns_limit_h_max 16
_diffrn_reflns_limit_h_min -16
_diffrn_reflns_limit_k_max 12
_diffrn_reflns_limit_k_min -12
_diffrn_reflns_limit_l_max 22
_diffrn_reflns_limit_l_min -21
_diffrn_reflns_number 15716
_diffrn_reflns_point_group_measured_fraction_full 1.000
_diffrn_reflns_point_group_measured_fraction_max 1.000
_diffrn_reflns_theta_full 25.242
_diffrn_reflns_theta_max 27.520
_diffrn_reflns_theta_min 2.411
_diffrn_source 'Imus microfocused'
_exptl_absorpt_coefficient_mu 6.351
_exptl_absorpt_correction_type multi-scan
_exptl_absorpt_process_details SHELTXPREP
_exptl_crystal_colour red
_exptl_crystal_density_diffrn 3.065
_exptl_crystal_density_meas ?
_exptl_crystal_density_method 'not measured'
_exptl_crystal_description tablet
_exptl_crystal_F_000 1744
_exptl_crystal_size_max 0.55
_exptl_crystal_size_mid 0.40
_exptl_crystal_size_min 0.25
_exptl_transmission_factor_max 0.204
_exptl_transmission_factor_min 0.059
_refine_diff_density_max 0.718
_refine_diff_density_min -0.515
_refine_diff_density_rms 0.121
_refine_ls_extinction_method none
_refine_ls_goodness_of_fit_ref 1.085
_refine_ls_hydrogen_treatment refall
_refine_ls_matrix_type full
_refine_ls_number_parameters 186
_refine_ls_number_reflns 2416
_refine_ls_number_restraints 0
_refine_ls_restrained_S_all 1.085
_refine_ls_R_factor_all 0.0210
_refine_ls_R_factor_gt 0.0165
_refine_ls_shift/su_max 0.002
_refine_ls_shift/su_mean 0.000
_refine_ls_structure_factor_coef Fsqd
_refine_ls_weighting_details 'w=1/[\s^2^(Fo^2^)+(0.0161P)^2^+2.1456P] where P=(Fo^2^+2Fc^2^)/3'
_refine_ls_weighting_scheme calc
_refine_ls_wR_factor_gt 0.0354
_refine_ls_wR_factor_ref 0.0364
_reflns_Friedel_coverage 0.000
_reflns_number_gt 2178
_reflns_number_total 2416
_reflns_threshold_expression 'I > 2\s(I)'
_cod_data_source_file ic6b00340_si_002.cif
_cod_data_source_block 1
_cod_depositor_comments
;
The following automatic conversions were performed:

data item '_chemical_melting_point' value 'not measured' was changed
to '?' -- the value is undefined or not given.

data item '_exptl_crystal_density_meas' value 'N/A' was changed to
'?' -- the value is perceived as not measured.

Automatic conversion script
Id: cif_fix_values 6909 2019-04-08 15:41:33Z antanas 
;
_cod_original_sg_symbol_H-M 'C 2/c'
_cod_database_code 4347556
_shelx_space_group_comment
;
The symmetry employed for this shelxl refinement is uniquely defined
by the following loop, which should always be used as a source of
symmetry information in preference to the above space-group names.
They are only intended as comments.
;
_shelx_estimated_absorpt_t_min 0.6328
_shelx_estimated_absorpt_t_max 0.7456
_shelxl_version_number 2014-3

loop_
_space_group_symop_operation_xyz
'x, y, z'
'-x, y, -z+1/2'
'x+1/2, y+1/2, z'
'-x+1/2, y+1/2, -z+1/2'
'-x, -y, -z'
'x, -y, z-1/2'
'-x+1/2, -y+1/2, -z'
'x+1/2, -y+1/2, z-1/2'

loop_
_atom_site_label
_atom_site_type_symbol
_atom_site_fract_x
_atom_site_fract_y
_atom_site_fract_z
_atom_site_U_iso_or_equiv
_atom_site_adp_type
_atom_site_occupancy
_atom_site_site_symmetry_order
_atom_site_calc_flag
Pu1 Pu 0.23700(2) 0.09045(2) 0.58215(2) 0.01645(5) Uani 1 1 d
O1 O 0.32494(16) 0.2937(2) 0.54038(13) 0.0224(5) Uani 1 1 d
O2 O 0.20032(19) -0.0793(2) 0.48300(15) 0.0267(5) Uani 1 1 d
O3 O 0.13543(18) 0.2815(2) 0.62484(14) 0.0255(5) Uani 1 1 d
O4 O 0.05971(18) 0.0480(2) 0.57063(14) 0.0260(5) Uani 1 1 d
O5 O 0.2044(2) 0.0773(2) 0.72243(15) 0.0312(6) Uani 1 1 d
O6 O 0.38632(19) 0.0167(2) 0.52188(16) 0.0316(6) Uani 1 1 d
O7 O 0.2665(2) -0.1259(3) 0.63901(15) 0.0339(6) Uani 1 1 d
O8 O 0.3876(2) 0.1619(3) 0.66837(15) 0.0364(6) Uani 1 1 d
N1 N 0.4174(2) 0.3272(3) 0.58229(18) 0.0262(7) Uani 1 1 d
N2 N -0.0058(2) 0.1545(3) 0.58784(19) 0.0311(7) Uani 1 1 d
N3 N 0.2846(2) -0.1281(3) 0.44811(19) 0.0295(7) Uani 1 1 d
N4 N 0.2644(3) -0.1352(4) 0.7192(2) 0.0389(9) Uani 1 1 d
C1 C 0.3769(3) -0.0760(4) 0.4703(2) 0.0316(8) Uani 1 1 d
C2 C 0.0371(3) 0.2676(4) 0.6147(2) 0.0316(8) Uani 1 1 d
C3 C 0.4437(3) 0.2582(4) 0.6451(2) 0.0302(8) Uani 1 1 d
C4 C 0.2334(3) -0.0326(4) 0.7573(2) 0.0358(9) Uani 1 1 d
H1 H 0.272(2) -0.210(3) 0.4155(16) 0.004(7) Uiso 1 1 d
H2 H -0.079(3) 0.143(4) 0.571(2) 0.026(9) Uiso 1 1 d
H3 H -0.011(3) 0.338(4) 0.626(2) 0.026(9) Uiso 1 1 d
H4 H 0.506(3) 0.283(4) 0.673(2) 0.031(10) Uiso 1 1 d
H5 H 0.451(4) 0.389(4) 0.567(3) 0.044(14) Uiso 1 1 d
H7 H 0.233(3) -0.031(4) 0.809(3) 0.037(11) Uiso 1 1 d
H8 H 0.280(3) -0.197(4) 0.736(2) 0.025(11) Uiso 1 1 d
H6 H 0.436(4) -0.108(4) 0.445(3) 0.045(13) Uiso 1 1 d

loop_
_atom_site_aniso_label
_atom_site_aniso_U_11
_atom_site_aniso_U_22
_atom_site_aniso_U_33
_atom_site_aniso_U_23
_atom_site_aniso_U_13
_atom_site_aniso_U_12
Pu1 0.01862(7) 0.01275(6) 0.01777(7) 0.00100(5) 0.00010(4) -0.00184(5)
O1 0.0202(11) 0.0217(12) 0.0242(12) 0.0050(10) -0.0037(9) -0.0064(9)
O2 0.0271(13) 0.0208(12) 0.0316(14) -0.0070(10) -0.0017(11) 0.0012(10)
O3 0.0255(12) 0.0229(12) 0.0276(12) -0.0025(10) -0.0007(10) -0.0008(10)
O4 0.0229(12) 0.0229(12) 0.0324(13) -0.0031(11) 0.0034(10) -0.0035(10)
O5 0.0467(16) 0.0238(13) 0.0236(13) 0.0040(10) 0.0049(12) 0.0016(11)
O6 0.0234(13) 0.0269(14) 0.0449(16) -0.0054(12) 0.0050(11) -0.0012(10)
O7 0.0575(18) 0.0213(12) 0.0226(13) 0.0044(10) 0.0018(12) 0.0037(12)
O8 0.0348(15) 0.0451(16) 0.0278(14) 0.0104(12) -0.0064(11) -0.0131(13)
N1 0.0243(15) 0.0285(16) 0.0254(16) -0.0019(13) -0.0008(12) -0.0080(13)
N2 0.0194(16) 0.0330(18) 0.0405(19) -0.0068(15) 0.0008(14) 0.0009(13)
N3 0.0362(18) 0.0205(15) 0.0324(17) -0.0037(14) 0.0061(14) 0.0034(13)
N4 0.066(3) 0.0261(17) 0.0242(17) 0.0143(15) 0.0027(17) 0.0081(18)
C1 0.032(2) 0.0246(19) 0.040(2) -0.0035(16) 0.0129(17) 0.0024(15)
C2 0.0285(19) 0.031(2) 0.035(2) -0.0052(17) 0.0007(15) 0.0057(16)
C3 0.0236(17) 0.040(2) 0.0260(18) -0.0034(17) -0.0054(14) -0.0068(16)
C4 0.053(3) 0.031(2) 0.023(2) 0.0073(17) 0.0008(18) -0.0020(19)

loop_
_atom_type_symbol
_atom_type_description
_atom_type_scat_dispersion_real
_atom_type_scat_dispersion_imag
_atom_type_scat_source
C C 0.0033 0.0016 'International Tables Vol C Tables 4.2.6.8 and 6.1.1.4'
H H 0.0000 0.0000 'International Tables Vol C Tables 4.2.6.8 and 6.1.1.4'
N N 0.0061 0.0033 'International Tables Vol C Tables 4.2.6.8 and 6.1.1.4'
O O 0.0106 0.0060 'International Tables Vol C Tables 4.2.6.8 and 6.1.1.4'
Pu Pu -9.4100 4.3056 'International Tables Vol C Tables 4.2.6.8 and 6.1.1.4'

loop_
_geom_angle_atom_site_label_1
_geom_angle_atom_site_label_2
_geom_angle_atom_site_label_3
_geom_angle
_geom_angle_site_symmetry_1
_geom_angle_site_symmetry_3
O4 Pu1 O7 89.85(9) . .
O4 Pu1 O6 137.56(9) . .
O7 Pu1 O6 78.20(9) . .
O4 Pu1 O2 71.26(8) . .
O7 Pu1 O2 71.47(8) . .
O6 Pu1 O2 66.32(9) . .
O4 Pu1 O1 127.08(8) . .
O7 Pu1 O1 143.06(9) . .
O6 Pu1 O1 73.06(8) . .
O2 Pu1 O1 115.54(8) . .
O4 Pu1 O3 67.28(8) . .
O7 Pu1 O3 130.05(9) . .
O6 Pu1 O3 147.36(8) . .
O2 Pu1 O3 131.99(8) . .
O1 Pu1 O3 74.35(8) . .
O4 Pu1 O8 146.35(9) . .
O7 Pu1 O8 85.17(9) . .
O6 Pu1 O8 73.71(9) . .
O2 Pu1 O8 136.76(9) . .
O1 Pu1 O8 64.95(8) . .
O3 Pu1 O8 90.92(9) . .
O4 Pu1 O1 76.24(8) . 7_556
O7 Pu1 O1 143.08(8) . 7_556
O6 Pu1 O1 89.26(8) . 7_556
O2 Pu1 O1 71.69(8) . 7_556
O1 Pu1 O1 59.71(8) . 7_556
O3 Pu1 O1 75.87(7) . 7_556
O8 Pu1 O1 124.65(8) . 7_556
O4 Pu1 O5 80.15(9) . .
O7 Pu1 O5 65.53(8) . .
O6 Pu1 O5 127.97(9) . .
O2 Pu1 O5 127.72(8) . .
O1 Pu1 O5 116.66(8) . .
O3 Pu1 O5 67.08(8) . .
O8 Pu1 O5 67.50(9) . .
O1 Pu1 O5 141.51(8) 7_556 .
N1 O1 Pu1 116.45(18) . .
N1 O1 Pu1 122.63(18) . 7_556
Pu1 O1 Pu1 120.29(8) . 7_556
N3 O2 Pu1 115.9(2) . .
C2 O3 Pu1 115.4(2) . .
N2 O4 Pu1 117.25(18) . .
C4 O5 Pu1 115.7(2) . .
C1 O6 Pu1 119.3(2) . .
N4 O7 Pu1 117.2(2) . .
C3 O8 Pu1 117.8(2) . .
C3 N1 O1 117.6(3) . .
C2 N2 O4 117.9(3) . .
C1 N3 O2 117.7(3) . .
C4 N4 O7 119.2(3) . .
O6 C1 N3 120.8(3) . .
O3 C2 N2 121.8(3) . .
O8 C3 N1 122.3(3) . .
O5 C4 N4 121.2(4) . .

loop_
_geom_bond_atom_site_label_1
_geom_bond_atom_site_label_2
_geom_bond_distance
_geom_bond_site_symmetry_2
Pu1 O4 2.287(2) .
Pu1 O7 2.329(2) .
Pu1 O6 2.343(2) .
Pu1 O2 2.374(2) .
Pu1 O1 2.404(2) .
Pu1 O3 2.407(2) .
Pu1 O8 2.416(2) .
Pu1 O1 2.436(2) 7_556
Pu1 O5 2.451(2) .
O1 N1 1.364(3) .
O1 Pu1 2.437(2) 7_556
O2 N3 1.353(4) .
O3 C2 1.257(4) .
O4 N2 1.375(4) .
O5 C4 1.262(4) .
O6 C1 1.254(4) .
O7 N4 1.365(4) .
O8 C3 1.259(4) .
N1 C3 1.279(5) .
N2 C2 1.292(5) .
N3 C1 1.306(5) .
N4 C4 1.268(6) .
